data_7713489
loop_
_publ_author_name
'Pascoe, Liam M.'
'Lim, Li Feng'
'Kallmeier, Fabian'
'Cox, Nicholas'
'Brothers, Penelope Jane'
'Hicks, Jamie'

_publ_section_title
;
 One- and two-electron reductions of a bulky BODIPY compound
;
_journal_name_full 'Dalton Transactions'
_journal_paper_doi 10.1039/D3DT02048G
_journal_year 2023
_chemical_formula_moiety 'B Br4, C42 H49 B Br N2, C6 H6'
_chemical_formula_sum 'C48 H55 B2 Br5 N2'
_chemical_formula_weight 1081.11
_space_group_crystal_system triclinic
_space_group_IT_number 2
_space_group_name_Hall '-P 1'
_space_group_name_H-M_alt 'P -1'
_atom_sites_solution_hydrogens geom
_audit_creation_date 2023-06-27
_audit_creation_method
;
Olex2 1.5
(compiled 2023.03.06 svn.rbb2c1857 for OlexSys, GUI svn.r6748)
;
_audit_update_record
;
2023-07-14 deposited with the CCDC.	2023-07-14 downloaded from the CCDC.
;
_cell_angle_alpha 75.759(3)
_cell_angle_beta 75.100(3)
_cell_angle_gamma 83.917(3)
_cell_formula_units_Z 2
_cell_length_a 11.5135(4)
_cell_length_b 13.7856(5)
_cell_length_c 16.3179(5)
_cell_measurement_reflns_used 8052
_cell_measurement_temperature 150.00(10)
_cell_measurement_theta_max 73.6510
_cell_measurement_theta_min 4.8700
_cell_volume 2423.46(15)
_computing_cell_refinement 'CrysAlisPro 1.171.40.82a (Rigaku OD, 2020)'
_computing_data_collection 'CrysAlisPro 1.171.40.82a (Rigaku OD, 2020)'
_computing_data_reduction 'CrysAlisPro 1.171.40.82a (Rigaku OD, 2020)'
_computing_molecular_graphics 'Olex2 1.5 (Dolomanov et al., 2009)'
_computing_publication_material 'Olex2 1.5 (Dolomanov et al., 2009)'
_computing_structure_refinement 'SHELXL 2019/3 (Sheldrick, 2015)'
_computing_structure_solution 'SHELXT 2018/2 (Sheldrick, 2018)'
_diffrn_ambient_temperature 150.01(10)
_diffrn_detector_area_resol_mean 8.1297
_diffrn_detector_type EosS2
_diffrn_measured_fraction_theta_full 0.994
_diffrn_measured_fraction_theta_max 0.967
_diffrn_measurement_details
;
List of Runs (angles in degrees, time in seconds):

  # Type    Start    End  Width  t~exp~   \w     \q     \k     \f   Frames
#--------------------------------------------------------------------------
  1  \w    -28.00  56.00   1.00    1.00    --   37.05 -38.00-120.00   84
  2  \w     29.00  84.00   1.00    1.00    --   37.05-125.00  60.00   55
  3  \w     12.00 104.00   1.00    1.00    --   37.05  19.00  60.00   92
  4  \w     23.00  76.00   1.00    1.00    --   37.05 -99.00 120.00   53
  5  \w     20.00 102.00   1.00    1.00    --   37.05  57.00-150.00   82
  6  \w     29.00  84.00   1.00    1.00    --   37.05-125.00 -60.00   55
  7  \w     12.00 104.00   1.00    1.00    --   37.05  19.00 150.00   92
  8  \w     78.00 154.00   1.00    4.00    --  111.00 -12.00-180.00   76
  9  \w     42.00  69.00   1.00    4.00    --  111.00-111.00 -90.00   27
 10  \w     43.00 137.00   1.00    4.00    --  111.00 -77.00 150.00   94
 11  \w     63.00 146.00   1.00    4.00    --  111.00 178.00  90.00   83
 12  \w     84.00 109.00   1.00    4.00    --  111.00-111.00 -90.00   25
 13  \w     96.00 178.00   1.00    4.00    --  111.00  38.00  30.00   82
 14  \w     41.00 109.00   1.00    4.00    --  111.00-111.00 150.00   68
 15  \w     97.00 178.00   1.00    4.00    --  111.00  50.00 -90.00   81
 16  \w    111.00 177.00   1.00    4.00    --  111.00 111.00-150.00   66
 17  \w     65.00 127.00   1.00    4.00    --  111.00 -50.00-150.00   62
 18  \w     46.00 129.00   1.00    4.00    --  111.00 -38.00 -60.00   83
 19  \w     41.00 109.00   1.00    4.00    --  111.00-111.00  60.00   68
 20  \w     41.00 126.00   1.00    4.00    --  111.00 -25.00  90.00   85
;
_diffrn_measurement_device 'four-circle diffractometer'
_diffrn_measurement_device_type 'SuperNova, Dual, Cu at home/near, EosS2'
_diffrn_measurement_method '\w scans'
_diffrn_radiation_type CuK\a
_diffrn_radiation_wavelength 1.54184
_diffrn_reflns_av_R_equivalents 0.0250
_diffrn_reflns_av_unetI/netI 0.0405
_diffrn_reflns_Laue_measured_fraction_full 0.994
_diffrn_reflns_Laue_measured_fraction_max 0.967
_diffrn_reflns_limit_h_max 14
_diffrn_reflns_limit_h_min -14
_diffrn_reflns_limit_k_max 17
_diffrn_reflns_limit_k_min -16
_diffrn_reflns_limit_l_max 12
_diffrn_reflns_limit_l_min -20
_diffrn_reflns_number 16455
_diffrn_reflns_point_group_measured_fraction_full 0.994
_diffrn_reflns_point_group_measured_fraction_max 0.967
_diffrn_reflns_theta_full 67.684
_diffrn_reflns_theta_max 73.776
_diffrn_reflns_theta_min 3.862
_exptl_absorpt_coefficient_mu 5.264
_exptl_absorpt_correction_T_max 1.00000
_exptl_absorpt_correction_T_min 0.85001
_exptl_absorpt_correction_type multi-scan
_exptl_absorpt_process_details
;
CrysAlisPro 1.171.40.82a (Rigaku Oxford Diffraction, 2020)
Empirical absorption correction using spherical harmonics,
implemented in SCALE3 ABSPACK scaling algorithm.
;
_exptl_crystal_colour red
_exptl_crystal_colour_primary red
_exptl_crystal_density_diffrn 1.482
_exptl_crystal_description block
_exptl_crystal_F_000 1084
_exptl_crystal_size_max 0.18
_exptl_crystal_size_mid 0.08
_exptl_crystal_size_min 0.04
_refine_diff_density_max 1.420
_refine_diff_density_min -2.414
_refine_diff_density_rms 0.119
_refine_ls_extinction_method none
_refine_ls_goodness_of_fit_ref 1.033
_refine_ls_hydrogen_treatment constr
_refine_ls_matrix_type full
_refine_ls_number_parameters 576
_refine_ls_number_reflns 9500
_refine_ls_number_restraints 128
_refine_ls_restrained_S_all 1.034
_refine_ls_R_factor_all 0.0655
_refine_ls_R_factor_gt 0.0582
_refine_ls_shift/su_max 0.001
_refine_ls_shift/su_mean 0.000
_refine_ls_structure_factor_coef Fsqd
_refine_ls_weighting_details 'w=1/[\s^2^(Fo^2^)+(0.1028P)^2^+5.1771P] where P=(Fo^2^+2Fc^2^)/3'
_refine_ls_weighting_scheme calc
_refine_ls_wR_factor_gt 0.1675
_refine_ls_wR_factor_ref 0.1758
_reflns_Friedel_coverage 0.000
_reflns_number_gt 8208
_reflns_number_total 9500
_reflns_threshold_expression 'I > 2\s(I)'
_cod_data_source_file d3dt02048g2.cif
_cod_data_source_block 2
_cod_database_code 7713489
_shelx_shelxl_version_number 2019/3
_shelx_space_group_comment
;
The symmetry employed for this shelxl refinement is uniquely defined
by the following loop, which should always be used as a source of
symmetry information in preference to the above space-group names.
They are only intended as comments.
;
_shelx_estimated_absorpt_t_max 0.817
_shelx_estimated_absorpt_t_min 0.451
_olex2_refinement_description
;
1. Fixed Uiso
 At 1.2 times of:
  All C(H) groups, All C(H,H) groups
 At 1.5 times of:
  All C(H,H,H) groups
2. Restrained distances
 C20A-C19 = C20-C19 = C21A-C19 = C21-C19
 1.53 with sigma of 0.008
 C29-C28 = C29A-C28A = C30A-C28A = C30-C28 = C28-C27 = C28A-C27
 1.53 with sigma of 0.008
 C20-C21 = C20A-C21A
 2.5 with sigma of 0.008
 C29-C30 = C29A-C30A
 2.5 with sigma of 0.008
3. Uiso/Uaniso restraints and constraints
C19 \\sim C20A \\sim C20 \\sim C21A \\sim C21: within 2A with sigma of 0.008
and sigma for terminal atoms of 0.016 within 2A
C28 \\sim C29 \\sim C30 \\sim C28A \\sim C29A \\sim C30A: within 2A with sigma
of 0.008 and sigma for terminal atoms of 0.016 within 2A
Uanis(B1) \\sim Ueq: with sigma of 0.002 and sigma for terminal atoms of 0.002
4. Others
 Sof(H19A)=Sof(C20A)=Sof(H20D)=Sof(H20E)=Sof(H20F)=Sof(C21A)=Sof(H21D)=
 Sof(H21E)=Sof(H21F)=1-FVAR(1)
 Sof(H19)=Sof(C21)=Sof(H21A)=Sof(H21B)=Sof(H21C)=Sof(C20)=Sof(H20A)=Sof(H20B)=
 Sof(H20C)=FVAR(1)
 Sof(C29A)=Sof(H29D)=Sof(H29E)=Sof(H29F)=Sof(C28A)=Sof(H28A)=Sof(C30A)=
 Sof(H30D)=Sof(H30E)=Sof(H30F)=1-FVAR(2)
 Sof(C28)=Sof(H28)=Sof(C30)=Sof(H30A)=Sof(H30B)=Sof(H30C)=Sof(C29)=Sof(H29A)=
 Sof(H29B)=Sof(H29C)=FVAR(2)
5.a Ternary CH refined with riding coordinates:
 C31(H31), C19(H19), C19(H19A), C16(H16), C28(H28), C28A(H28A)
5.b Aromatic/amide H refined with riding coordinates:
 C2(H2), C3(H3), C7(H7), C12(H12), C25(H25), C26(H26), C13(H13), C24(H24),
 C8(H8), C14(H14), C46(H46), C47(H47), C38(H38), C48(H48), C36(H36), C45(H45),
 C44(H44), C43(H43)
5.c Idealised Me refined as rotating group:
 C40(H40A,H40B,H40C), C42(H42A,H42B,H42C), C33(H33A,H33B,H33C), C17(H17A,H17B,
 H17C), C18(H18A,H18B,H18C), C41(H41A,H41B,H41C), C32(H32A,H32B,H32C), C30(H30A,
 H30B,H30C), C21(H21A,H21B,H21C), C20(H20A,H20B,H20C), C29(H29A,H29B,H29C),
 C20A(H20D,H20E,H20F), C21A(H21D,H21E,H21F), C29A(H29D,H29E,H29F), C30A(H30D,
 H30E,H30F)
;
_olex2_submission_special_instructions 'No special instructions were received'
_oxdiff_exptl_absorpt_empirical_details
;
Empirical correction (ABSPACK) includes:
- Absorption correction using spherical harmonics
- Frame scaling
;

loop_
_space_group_symop_operation_xyz
'x, y, z'
'-x, -y, -z'

loop_
_atom_site_label
_atom_site_type_symbol
_atom_site_fract_x
_atom_site_fract_y
_atom_site_fract_z
_atom_site_U_iso_or_equiv
_atom_site_adp_type
_atom_site_occupancy
_atom_site_site_symmetry_order
_atom_site_calc_flag
_atom_site_refinement_flags_posn
_atom_site_refinement_flags_adp
_atom_site_refinement_flags_occupancy
_atom_site_disorder_assembly
_atom_site_disorder_group
Br2 Br 0.93792(5) 0.76940(4) 0.32681(4) 0.04564(15) Uani 1 1 d . . . . .
Br3 Br 1.23022(5) 0.78603(4) 0.25092(4) 0.05235(17) Uani 1 1 d . . . . .
Br4 Br 1.08748(5) 0.62950(5) 0.19371(4) 0.05030(16) Uani 1 1 d . . . . .
Br5 Br 1.11875(6) 0.58310(5) 0.39398(4) 0.05320(17) Uani 1 1 d . . . . .
N1 N 0.5420(3) 0.4066(2) 0.2566(2) 0.0274(7) Uani 1 1 d . . . . .
N2 N 0.7319(3) 0.3847(2) 0.3015(2) 0.0292(7) Uani 1 1 d . . . . .
C10 C 0.4098(4) 0.2920(3) 0.2254(3) 0.0291(8) Uani 1 1 d . . . . .
C2 C 0.3734(4) 0.4806(3) 0.2184(3) 0.0344(9) Uani 1 1 d . . . . .
H2 H 0.299677 0.490303 0.200879 0.041 Uiso 1 1 calc R U . . .
C6 C 0.7154(4) 0.4844(3) 0.3130(3) 0.0299(8) Uani 1 1 d . . . . .
C1 C 0.4406(4) 0.3907(3) 0.2311(3) 0.0296(8) Uani 1 1 d . . . . .
C5 C 0.6220(4) 0.5473(3) 0.2881(3) 0.0305(8) Uani 1 1 d . . . . .
C4 C 0.5359(4) 0.5087(3) 0.2605(3) 0.0282(8) Uani 1 1 d . . . . .
C11 C 0.3349(4) 0.2330(3) 0.2982(3) 0.0326(8) Uani 1 1 d . . . . .
C3 C 0.4317(4) 0.5542(3) 0.2356(3) 0.0335(9) Uani 1 1 d . . . . .
H3 H 0.405588 0.622580 0.231236 0.040 Uiso 1 1 calc R U . . .
C7 C 0.8094(4) 0.5025(3) 0.3470(3) 0.0370(9) Uani 1 1 d . . . . .
H7 H 0.820998 0.563029 0.361211 0.044 Uiso 1 1 calc R U . . .
C22 C 0.8959(4) 0.2476(3) 0.3087(3) 0.0331(9) Uani 1 1 d . . . . .
C9 C 0.8374(4) 0.3447(3) 0.3258(3) 0.0318(8) Uani 1 1 d . . . . .
C34 C 0.6178(4) 0.6554(3) 0.2877(3) 0.0350(9) Uani 1 1 d . . . . .
C23 C 0.9731(4) 0.2490(3) 0.2263(3) 0.0356(9) Uani 1 1 d . . . . .
C12 C 0.3052(4) 0.1407(4) 0.2916(3) 0.0390(10) Uani 1 1 d . . . . .
H12 H 0.256154 0.098707 0.340623 0.047 Uiso 1 1 calc R U . . .
C39 C 0.6952(5) 0.7175(3) 0.2180(3) 0.0398(10) Uani 1 1 d . . . . .
C25 C 1.0105(5) 0.0707(4) 0.2730(4) 0.0438(11) Uani 1 1 d . . . . .
H25 H 1.048993 0.009809 0.260429 0.053 Uiso 1 1 calc R U . . .
C15 C 0.4517(4) 0.2612(4) 0.1462(3) 0.0385(10) Uani 1 1 d . . . . .
C26 C 0.9363(5) 0.0708(4) 0.3527(4) 0.0446(11) Uani 1 1 d . . . . .
H26 H 0.925225 0.009810 0.395665 0.054 Uiso 1 1 calc R U . . .
C13 C 0.3463(5) 0.1089(4) 0.2144(4) 0.0444(11) Uani 1 1 d . . . . .
H13 H 0.323987 0.045905 0.210828 0.053 Uiso 1 1 calc R U . . .
C27 C 0.8761(4) 0.1583(4) 0.3728(3) 0.0416(10) Uani 1 1 d D . . . .
C24 C 1.0300(5) 0.1589(4) 0.2104(4) 0.0456(11) Uani 1 1 d . . . . .
H24 H 1.083348 0.158143 0.155397 0.055 Uiso 1 1 calc R U . . .
C8 C 0.8827(4) 0.4150(3) 0.3560(3) 0.0384(10) Uani 1 1 d . . . . .
H8 H 0.952090 0.405193 0.378955 0.046 Uiso 1 1 calc R U . . .
C14 C 0.4194(5) 0.1680(4) 0.1425(4) 0.0460(12) Uani 1 1 d . . . . .
H14 H 0.447809 0.144913 0.090318 0.055 Uiso 1 1 calc R U . . .
C46 C 0.3914(6) 0.9611(4) 0.0482(3) 0.0474(12) Uani 1 1 d . . . . .
H46 H 0.316375 0.934589 0.081538 0.057 Uiso 1 1 calc R U . . .
C31 C 0.9961(5) 0.3455(4) 0.1554(4) 0.0453(11) Uani 1 1 d . . . . .
H31 H 0.951513 0.401565 0.180997 0.054 Uiso 1 1 calc R U . . .
C19 C 0.2874(4) 0.2692(4) 0.3821(3) 0.0448(11) Uani 1 1 d D U . . .
H19 H 0.289486 0.343967 0.366895 0.054 Uiso 0.651(15) 1 calc R U P A 1
H19A H 0.337516 0.326691 0.376151 0.054 Uiso 0.349(15) 1 calc R U P A 2
C47 C 0.4952(6) 0.9273(4) 0.0760(4) 0.0482(12) Uani 1 1 d . . . . .
H47 H 0.491988 0.877070 0.128097 0.058 Uiso 1 1 calc R U . . .
C35 C 0.5393(5) 0.6932(4) 0.3556(4) 0.0475(12) Uani 1 1 d . . . . .
C16 C 0.5265(5) 0.3279(4) 0.0664(4) 0.0535(15) Uani 1 1 d . . . . .
H16 H 0.554408 0.382816 0.085932 0.064 Uiso 1 1 calc R U . . .
C38 C 0.6949(6) 0.8180(4) 0.2202(5) 0.0553(16) Uani 1 1 d . . . . .
H38 H 0.747193 0.861108 0.174305 0.066 Uiso 1 1 calc R U . . .
C37 C 0.6214(7) 0.8568(4) 0.2866(5) 0.065(2) Uani 1 1 d . . . . .
C48 C 0.6035(6) 0.9667(4) 0.0278(4) 0.0503(12) Uani 1 1 d . . . . .
H48 H 0.674944 0.944148 0.047073 0.060 Uiso 1 1 calc R U . . .
C40 C 0.7751(5) 0.6791(5) 0.1433(4) 0.0532(13) Uani 1 1 d . . . . .
H40A H 0.837076 0.632120 0.164086 0.080 Uiso 1 1 calc R U . . .
H40B H 0.813610 0.735313 0.098470 0.080 Uiso 1 1 calc R U . . .
H40C H 0.726946 0.644588 0.118667 0.080 Uiso 1 1 calc R U . . .
C36 C 0.5442(7) 0.7946(5) 0.3526(5) 0.0636(18) Uani 1 1 d . . . . .
H36 H 0.492444 0.821875 0.397697 0.076 Uiso 1 1 calc R U . . .
B1 B 0.6438(4) 0.3419(3) 0.2740(3) 0.0268(8) Uani 1 1 d . U . . .
C45 C 1.0605(7) -0.0896(5) 0.0259(5) 0.0678(18) Uani 1 1 d . . . . .
H45 H 1.102395 -0.151176 0.043824 0.081 Uiso 1 1 calc R U . . .
C28 C 0.7878(9) 0.1519(8) 0.4613(5) 0.067(2) Uani 0.73(2) 1 d D U P B 1
H28 H 0.746808 0.219498 0.462040 0.080 Uiso 0.73(2) 1 calc R U P B 1
C42 C 0.4531(7) 0.6288(5) 0.4286(4) 0.0676(18) Uani 1 1 d . . . . .
H42A H 0.372131 0.640819 0.418188 0.101 Uiso 1 1 calc R U . . .
H42B H 0.452608 0.645348 0.483731 0.101 Uiso 1 1 calc R U . . .
H42C H 0.478342 0.558122 0.431440 0.101 Uiso 1 1 calc R U . . .
B2 B 1.0945(5) 0.6924(4) 0.2921(4) 0.0392(11) Uani 1 1 d . . . . .
C44 C 0.9879(8) -0.0432(6) 0.0863(5) 0.072(2) Uani 1 1 d . . . . .
H44 H 0.978990 -0.073231 0.146447 0.087 Uiso 1 1 calc R U . . .
C33 C 1.1274(6) 0.3680(5) 0.1279(5) 0.0660(17) Uani 1 1 d . . . . .
H33A H 1.156082 0.369311 0.179153 0.099 Uiso 1 1 calc R U . . .
H33B H 1.138199 0.433272 0.086736 0.099 Uiso 1 1 calc R U . . .
H33C H 1.173356 0.315949 0.099833 0.099 Uiso 1 1 calc R U . . .
C43 C 0.9271(8) 0.0466(7) 0.0619(5) 0.079(2) Uani 1 1 d . . . . .
H43 H 0.877278 0.078538 0.104721 0.094 Uiso 1 1 calc R U . . .
C17 C 0.4501(8) 0.3766(7) 0.0022(4) 0.084(3) Uani 1 1 d . . . . .
H17A H 0.414280 0.324428 -0.013506 0.126 Uiso 1 1 calc R U . . .
H17B H 0.500748 0.416882 -0.050286 0.126 Uiso 1 1 calc R U . . .
H17C H 0.386000 0.419768 0.029159 0.126 Uiso 1 1 calc R U . . .
C18 C 0.6388(7) 0.2720(6) 0.0233(6) 0.089(3) Uani 1 1 d . . . . .
H18A H 0.677193 0.230974 0.068160 0.134 Uiso 1 1 calc R U . . .
H18B H 0.695431 0.320573 -0.016995 0.134 Uiso 1 1 calc R U . . .
H18C H 0.615733 0.228794 -0.008848 0.134 Uiso 1 1 calc R U . . .
C41 C 0.6257(10) 0.9664(5) 0.2863(8) 0.100(3) Uani 1 1 d . . . . .
H41A H 0.707760 0.981120 0.284930 0.149 Uiso 1 1 calc R U . . .
H41B H 0.570436 0.980847 0.339035 0.149 Uiso 1 1 calc R U . . .
H41C H 0.601825 1.008181 0.234840 0.149 Uiso 1 1 calc R U . . .
C32 C 0.9471(9) 0.3423(7) 0.0774(5) 0.090(3) Uani 1 1 d . . . . .
H32A H 0.990578 0.289022 0.049845 0.135 Uiso 1 1 calc R U . . .
H32B H 0.958104 0.406839 0.035164 0.135 Uiso 1 1 calc R U . . .
H32C H 0.861259 0.328915 0.097246 0.135 Uiso 1 1 calc R U . . .
C30 C 0.6910(11) 0.0763(9) 0.4794(9) 0.078(3) Uani 0.73(2) 1 d D U P B 1
H30A H 0.637796 0.074331 0.537226 0.117 Uiso 0.73(2) 1 calc R U P B 1
H30B H 0.729390 0.009717 0.477295 0.117 Uiso 0.73(2) 1 calc R U P B 1
H30C H 0.643947 0.096408 0.435257 0.117 Uiso 0.73(2) 1 calc R U P B 1
C21 C 0.3609(8) 0.2298(10) 0.4479(6) 0.061(3) Uani 0.651(15) 1 d D U P A 1
H21A H 0.361301 0.156443 0.463456 0.091 Uiso 0.651(15) 1 calc R U P A 1
H21B H 0.325852 0.255799 0.500171 0.091 Uiso 0.651(15) 1 calc R U P A 1
H21C H 0.443552 0.251387 0.423246 0.091 Uiso 0.651(15) 1 calc R U P A 1
C20 C 0.1541(5) 0.2412(9) 0.4225(6) 0.052(2) Uani 0.651(15) 1 d D U P A 1
H20A H 0.108706 0.260249 0.377353 0.078 Uiso 0.651(15) 1 calc R U P A 1
H20B H 0.118981 0.276924 0.468843 0.078 Uiso 0.651(15) 1 calc R U P A 1
H20C H 0.150772 0.168842 0.446932 0.078 Uiso 0.651(15) 1 calc R U P A 1
C29 C 0.8561(11) 0.1255(12) 0.5335(6) 0.083(3) Uani 0.73(2) 1 d D U P B 1
H29A H 0.877445 0.053515 0.545311 0.125 Uiso 0.73(2) 1 calc R U P B 1
H29B H 0.805005 0.142770 0.586445 0.125 Uiso 0.73(2) 1 calc R U P B 1
H29C H 0.929492 0.163187 0.514847 0.125 Uiso 0.73(2) 1 calc R U P B 1
C20A C 0.1600(9) 0.3099(14) 0.3997(10) 0.049(4) Uani 0.349(15) 1 d D U P A 2
H20D H 0.147164 0.360474 0.348594 0.074 Uiso 0.349(15) 1 calc R U P A 2
H20E H 0.143949 0.340538 0.449982 0.074 Uiso 0.349(15) 1 calc R U P A 2
H20F H 0.105527 0.255309 0.412260 0.074 Uiso 0.349(15) 1 calc R U P A 2
C21A C 0.3129(18) 0.1898(13) 0.4604(9) 0.060(4) Uani 0.349(15) 1 d D U P A 2
H21D H 0.261230 0.133283 0.472714 0.090 Uiso 0.349(15) 1 calc R U P A 2
H21E H 0.296238 0.219152 0.511377 0.090 Uiso 0.349(15) 1 calc R U P A 2
H21F H 0.397476 0.166163 0.447069 0.090 Uiso 0.349(15) 1 calc R U P A 2
C29A C 0.871(3) 0.181(3) 0.521(2) 0.079(5) Uani 0.27(2) 1 d D U P B 2
H29D H 0.931618 0.126355 0.528306 0.118 Uiso 0.27(2) 1 calc R U P B 2
H29E H 0.818386 0.184363 0.578452 0.118 Uiso 0.27(2) 1 calc R U P B 2
H29F H 0.910929 0.244712 0.495175 0.118 Uiso 0.27(2) 1 calc R U P B 2
C28A C 0.796(3) 0.163(2) 0.4623(9) 0.073(4) Uani 0.27(2) 1 d D U P B 2
H28A H 0.733685 0.218958 0.455551 0.087 Uiso 0.27(2) 1 calc R U P B 2
C30A C 0.733(4) 0.064(2) 0.502(2) 0.082(5) Uani 0.27(2) 1 d D U P B 2
H30D H 0.690996 0.050295 0.461386 0.124 Uiso 0.27(2) 1 calc R U P B 2
H30E H 0.675738 0.068412 0.556846 0.124 Uiso 0.27(2) 1 calc R U P B 2
H30F H 0.793693 0.009786 0.513030 0.124 Uiso 0.27(2) 1 calc R U P B 2
Br1 Br 0.65978(6) 0.20899(4) 0.26203(6) 0.0655(2) Uani 1 1 d . . . . .

loop_
_atom_site_aniso_label
_atom_site_aniso_U_11
_atom_site_aniso_U_22
_atom_site_aniso_U_33
_atom_site_aniso_U_23
_atom_site_aniso_U_13
_atom_site_aniso_U_12
Br2 0.0334(3) 0.0536(3) 0.0475(3) -0.0142(2) -0.0076(2) 0.0099(2)
Br3 0.0385(3) 0.0373(3) 0.0707(4) -0.0066(2) 0.0004(2) -0.0022(2)
Br4 0.0474(3) 0.0600(3) 0.0452(3) -0.0190(2) -0.0126(2) 0.0106(2)
Br5 0.0554(3) 0.0518(3) 0.0447(3) 0.0094(2) -0.0187(2) 0.0000(2)
N1 0.0258(16) 0.0227(15) 0.0375(18) -0.0121(13) -0.0110(13) 0.0036(12)
N2 0.0264(16) 0.0209(15) 0.0444(19) -0.0118(14) -0.0132(14) 0.0036(12)
C10 0.0246(18) 0.0297(19) 0.038(2) -0.0145(16) -0.0101(16) 0.0007(15)
C2 0.028(2) 0.038(2) 0.042(2) -0.0143(18) -0.0139(17) 0.0094(17)
C6 0.0281(19) 0.0205(17) 0.045(2) -0.0106(16) -0.0144(17) 0.0019(14)
C1 0.0252(18) 0.030(2) 0.037(2) -0.0123(16) -0.0094(16) 0.0025(15)
C5 0.030(2) 0.0271(19) 0.036(2) -0.0092(16) -0.0113(16) 0.0052(15)
C4 0.0291(19) 0.0207(17) 0.038(2) -0.0113(15) -0.0118(16) 0.0070(14)
C11 0.030(2) 0.035(2) 0.035(2) -0.0104(17) -0.0102(17) -0.0012(16)
C3 0.032(2) 0.029(2) 0.041(2) -0.0119(17) -0.0127(17) 0.0091(16)
C7 0.037(2) 0.029(2) 0.053(3) -0.0158(19) -0.020(2) 0.0026(17)
C22 0.0268(19) 0.030(2) 0.046(2) -0.0128(18) -0.0152(17) 0.0091(15)
C9 0.0257(19) 0.0269(19) 0.046(2) -0.0118(17) -0.0138(17) 0.0044(15)
C34 0.042(2) 0.0238(19) 0.049(2) -0.0123(18) -0.028(2) 0.0086(16)
C23 0.027(2) 0.036(2) 0.047(2) -0.0117(19) -0.0136(18) 0.0024(16)
C12 0.035(2) 0.041(2) 0.042(2) -0.011(2) -0.0062(19) -0.0072(18)
C39 0.045(2) 0.026(2) 0.056(3) -0.0035(19) -0.033(2) 0.0010(17)
C25 0.039(2) 0.037(2) 0.062(3) -0.024(2) -0.018(2) 0.0141(19)
C15 0.032(2) 0.042(2) 0.043(2) -0.020(2) 0.0003(18) -0.0101(18)
C26 0.043(3) 0.032(2) 0.059(3) -0.010(2) -0.019(2) 0.0122(19)
C13 0.041(3) 0.042(3) 0.057(3) -0.024(2) -0.007(2) -0.013(2)
C27 0.042(2) 0.034(2) 0.047(3) -0.010(2) -0.013(2) 0.0101(19)
C24 0.039(2) 0.047(3) 0.053(3) -0.023(2) -0.007(2) 0.004(2)
C8 0.033(2) 0.034(2) 0.056(3) -0.013(2) -0.025(2) 0.0054(17)
C14 0.045(3) 0.047(3) 0.051(3) -0.029(2) -0.002(2) -0.009(2)
C46 0.059(3) 0.045(3) 0.042(3) -0.016(2) -0.011(2) -0.010(2)
C31 0.038(3) 0.046(3) 0.051(3) -0.009(2) -0.009(2) -0.003(2)
C19 0.052(3) 0.047(3) 0.037(2) -0.014(2) -0.009(2) -0.003(2)
C47 0.067(3) 0.041(3) 0.041(3) -0.009(2) -0.021(2) -0.003(2)
C35 0.057(3) 0.038(3) 0.060(3) -0.025(2) -0.029(3) 0.016(2)
C16 0.055(3) 0.056(3) 0.049(3) -0.026(3) 0.013(2) -0.026(3)
C38 0.066(3) 0.023(2) 0.091(4) 0.001(2) -0.057(3) -0.004(2)
C37 0.087(5) 0.026(2) 0.111(5) -0.025(3) -0.072(4) 0.014(3)
C48 0.056(3) 0.050(3) 0.048(3) -0.010(2) -0.021(2) -0.002(2)
C40 0.049(3) 0.053(3) 0.055(3) 0.001(2) -0.018(2) -0.008(2)
C36 0.085(5) 0.043(3) 0.087(5) -0.042(3) -0.049(4) 0.026(3)
B1 0.0266(15) 0.0201(14) 0.0345(16) -0.0091(13) -0.0067(13) 0.0009(12)
C45 0.074(4) 0.052(3) 0.084(5) -0.004(3) -0.041(4) -0.006(3)
C28 0.090(5) 0.040(4) 0.052(4) -0.007(3) 0.002(4) 0.018(4)
C42 0.080(5) 0.062(4) 0.060(4) -0.029(3) -0.009(3) 0.016(3)
B2 0.034(3) 0.041(3) 0.036(3) -0.001(2) -0.008(2) 0.005(2)
C44 0.087(5) 0.083(5) 0.048(3) 0.005(3) -0.028(3) -0.024(4)
C33 0.042(3) 0.057(4) 0.094(5) -0.010(3) -0.010(3) -0.013(3)
C43 0.085(5) 0.086(5) 0.072(5) -0.030(4) -0.016(4) -0.008(4)
C17 0.093(6) 0.107(6) 0.045(3) 0.005(4) -0.007(3) -0.051(5)
C18 0.073(5) 0.083(5) 0.100(6) -0.057(5) 0.047(4) -0.037(4)
C41 0.131(8) 0.033(3) 0.175(10) -0.037(4) -0.103(7) 0.015(4)
C32 0.111(7) 0.088(6) 0.075(5) 0.023(4) -0.049(5) -0.051(5)
C30 0.077(7) 0.070(6) 0.065(6) -0.003(5) 0.006(5) 0.003(5)
C21 0.046(5) 0.101(7) 0.044(4) -0.017(5) -0.019(4) -0.020(5)
C20 0.038(4) 0.073(6) 0.048(4) -0.023(4) -0.013(3) 0.012(4)
C29 0.115(7) 0.077(7) 0.046(4) -0.006(5) -0.006(5) -0.007(6)
C20A 0.043(7) 0.058(8) 0.051(7) -0.019(6) -0.019(6) 0.012(6)
C21A 0.054(9) 0.088(10) 0.046(7) -0.019(7) -0.023(7) 0.000(7)
C29A 0.105(10) 0.060(9) 0.057(8) -0.008(8) -0.005(8) 0.014(9)
C28A 0.094(7) 0.049(6) 0.054(6) -0.004(5) 0.004(6) 0.017(6)
C30A 0.101(9) 0.063(8) 0.059(8) 0.000(7) 0.005(8) 0.010(8)
Br1 0.0472(3) 0.0349(3) 0.1284(6) -0.0287(3) -0.0398(4) 0.0076(2)

loop_
_atom_type_symbol
_atom_type_description
_atom_type_scat_dispersion_real
_atom_type_scat_dispersion_imag
_atom_type_scat_source
C C 0.0181 0.0091 'International Tables Vol C Tables 4.2.6.8 and 6.1.1.4'
H H 0.0000 0.0000 'International Tables Vol C Tables 4.2.6.8 and 6.1.1.4'
B B 0.0090 0.0039 'International Tables Vol C Tables 4.2.6.8 and 6.1.1.4'
Br Br -0.6763 1.2805 'International Tables Vol C Tables 4.2.6.8 and 6.1.1.4'
N N 0.0311 0.0180 'International Tables Vol C Tables 4.2.6.8 and 6.1.1.4'

loop_
_geom_angle_atom_site_label_1
_geom_angle_atom_site_label_2
_geom_angle_atom_site_label_3
_geom_angle
_geom_angle_site_symmetry_1
_geom_angle_site_symmetry_3
_geom_angle_publ_flag
C1 N1 C4 107.3(3) . . ?
C1 N1 B1 132.0(3) . . ?
C4 N1 B1 120.7(3) . . ?
C6 N2 B1 120.7(3) . . ?
C9 N2 C6 107.1(3) . . ?
C9 N2 B1 132.1(3) . . ?
C11 C10 C1 118.7(4) . . ?
C11 C10 C15 121.8(4) . . ?
C15 C10 C1 119.5(4) . . ?
C1 C2 H2 125.5 . . ?
C1 C2 C3 108.9(4) . . ?
C3 C2 H2 125.5 . . ?
C5 C6 N2 121.1(4) . . ?
C5 C6 C7 130.8(4) . . ?
C7 C6 N2 108.0(3) . . ?
N1 C1 C10 123.8(4) . . ?
C2 C1 N1 108.4(4) . . ?
C2 C1 C10 127.7(4) . . ?
C6 C5 C4 119.2(4) . . ?
C6 C5 C34 120.0(4) . . ?
C4 C5 C34 120.7(4) . . ?
C5 C4 N1 121.3(4) . . ?
C5 C4 C3 130.6(4) . . ?
C3 C4 N1 108.0(3) . . ?
C10 C11 C19 120.9(4) . . ?
C12 C11 C10 118.1(4) . . ?
C12 C11 C19 121.0(4) . . ?
C2 C3 C4 107.4(4) . . ?
C2 C3 H3 126.3 . . ?
C4 C3 H3 126.3 . . ?
C6 C7 H7 126.3 . . ?
C8 C7 C6 107.3(4) . . ?
C8 C7 H7 126.3 . . ?
C23 C22 C9 117.6(4) . . ?
C27 C22 C9 121.3(4) . . ?
C27 C22 C23 121.1(4) . . ?
N2 C9 C22 122.8(4) . . ?
C8 C9 N2 108.8(4) . . ?
C8 C9 C22 127.8(4) . . ?
C39 C34 C5 117.7(4) . . ?
C39 C34 C35 121.8(4) . . ?
C35 C34 C5 120.5(5) . . ?
C22 C23 C31 122.1(4) . . ?
C24 C23 C22 117.9(5) . . ?
C24 C23 C31 120.0(5) . . ?
C11 C12 H12 119.6 . . ?
C13 C12 C11 120.9(4) . . ?
C13 C12 H12 119.6 . . ?
C34 C39 C40 122.3(4) . . ?
C38 C39 C34 117.4(5) . . ?
C38 C39 C40 120.3(5) . . ?
C26 C25 H25 120.0 . . ?
C26 C25 C24 120.1(4) . . ?
C24 C25 H25 120.0 . . ?
C10 C15 C16 121.4(4) . . ?
C14 C15 C10 118.1(4) . . ?
C14 C15 C16 120.5(4) . . ?
C25 C26 H26 119.2 . . ?
C25 C26 C27 121.6(5) . . ?
C27 C26 H26 119.2 . . ?
C12 C13 H13 119.7 . . ?
C14 C13 C12 120.6(4) . . ?
C14 C13 H13 119.7 . . ?
C22 C27 C28 123.1(5) . . ?
C22 C27 C28A 118.4(11) . . ?
C26 C27 C22 118.0(4) . . ?
C26 C27 C28 118.9(6) . . ?
C26 C27 C28A 123.6(11) . . ?
C23 C24 H24 119.4 . . ?
C25 C24 C23 121.2(5) . . ?
C25 C24 H24 119.4 . . ?
C7 C8 H8 125.7 . . ?
C9 C8 C7 108.7(4) . . ?
C9 C8 H8 125.7 . . ?
C15 C14 H14 119.8 . . ?
C13 C14 C15 120.5(4) . . ?
C13 C14 H14 119.8 . . ?
C47 C46 H46 120.0 . . ?
C48 C46 H46 120.0 2_675 . ?
C48 C46 C47 120.1(5) 2_675 . ?
C23 C31 H31 107.4 . . ?
C23 C31 C32 111.5(5) . . ?
C33 C31 C23 111.4(5) . . ?
C33 C31 H31 107.4 . . ?
C33 C31 C32 111.4(6) . . ?
C32 C31 H31 107.4 . . ?
C11 C19 H19 107.7 . . ?
C11 C19 H19A 105.4 . . ?
C11 C19 C20 110.0(5) . . ?
C11 C19 C21A 110.9(8) . . ?
C21 C19 C11 113.5(6) . . ?
C21 C19 H19 107.7 . . ?
C21 C19 C20 109.9(5) . . ?
C20 C19 H19 107.7 . . ?
C20A C19 C11 117.0(7) . . ?
C20A C19 H19A 105.4 . . ?
C20A C19 C21A 111.7(7) . . ?
C21A C19 H19A 105.4 . . ?
C46 C47 H47 120.2 . . ?
C48 C47 C46 119.7(5) . . ?
C48 C47 H47 120.2 . . ?
C34 C35 C42 122.4(5) . . ?
C36 C35 C34 117.1(6) . . ?
C36 C35 C42 120.5(6) . . ?
C15 C16 H16 107.4 . . ?
C15 C16 C17 110.5(5) . . ?
C15 C16 C18 112.2(6) . . ?
C17 C16 H16 107.4 . . ?
C17 C16 C18 111.6(6) . . ?
C18 C16 H16 107.4 . . ?
C39 C38 H38 118.9 . . ?
C37 C38 C39 122.3(6) . . ?
C37 C38 H38 118.9 . . ?
C38 C37 C36 118.9(5) . . ?
C38 C37 C41 120.1(8) . . ?
C36 C37 C41 121.0(8) . . ?
C46 C48 H48 119.9 2_675 . ?
C47 C48 C46 120.3(6) . 2_675 ?
C47 C48 H48 119.9 . . ?
C39 C40 H40A 109.5 . . ?
C39 C40 H40B 109.5 . . ?
C39 C40 H40C 109.5 . . ?
H40A C40 H40B 109.5 . . ?
H40A C40 H40C 109.5 . . ?
H40B C40 H40C 109.5 . . ?
C35 C36 H36 118.7 . . ?
C37 C36 C35 122.5(6) . . ?
C37 C36 H36 118.7 . . ?
N1 B1 Br1 121.8(3) . . ?
N2 B1 N1 116.3(3) . . ?
N2 B1 Br1 122.0(3) . . ?
C44 C45 H45 120.2 . . ?
C44 C45 C43 119.6(7) . 2_755 ?
C43 C45 H45 120.2 2_755 . ?
C27 C28 H28 108.0 . . ?
C27 C28 C30 112.8(8) . . ?
C27 C28 C29 109.9(7) . . ?
C30 C28 H28 108.0 . . ?
C29 C28 H28 108.0 . . ?
C29 C28 C30 109.9(6) . . ?
C35 C42 H42A 109.5 . . ?
C35 C42 H42B 109.5 . . ?
C35 C42 H42C 109.5 . . ?
H42A C42 H42B 109.5 . . ?
H42A C42 H42C 109.5 . . ?
H42B C42 H42C 109.5 . . ?
Br2 B2 Br4 109.1(3) . . ?
Br3 B2 Br2 109.6(3) . . ?
Br3 B2 Br4 109.0(2) . . ?
Br3 B2 Br5 111.0(3) . . ?
Br5 B2 Br2 109.5(3) . . ?
Br5 B2 Br4 108.8(3) . . ?
C45 C44 H44 119.4 . . ?
C45 C44 C43 121.3(7) . . ?
C43 C44 H44 119.4 . . ?
C31 C33 H33A 109.5 . . ?
C31 C33 H33B 109.5 . . ?
C31 C33 H33C 109.5 . . ?
H33A C33 H33B 109.5 . . ?
H33A C33 H33C 109.5 . . ?
H33B C33 H33C 109.5 . . ?
C45 C43 H43 120.5 2_755 . ?
C44 C43 C45 119.1(7) . 2_755 ?
C44 C43 H43 120.5 . . ?
C16 C17 H17A 109.5 . . ?
C16 C17 H17B 109.5 . . ?
C16 C17 H17C 109.5 . . ?
H17A C17 H17B 109.5 . . ?
H17A C17 H17C 109.5 . . ?
H17B C17 H17C 109.5 . . ?
C16 C18 H18A 109.5 . . ?
C16 C18 H18B 109.5 . . ?
C16 C18 H18C 109.5 . . ?
H18A C18 H18B 109.5 . . ?
H18A C18 H18C 109.5 . . ?
H18B C18 H18C 109.5 . . ?
C37 C41 H41A 109.5 . . ?
C37 C41 H41B 109.5 . . ?
C37 C41 H41C 109.5 . . ?
H41A C41 H41B 109.5 . . ?
H41A C41 H41C 109.5 . . ?
H41B C41 H41C 109.5 . . ?
C31 C32 H32A 109.5 . . ?
C31 C32 H32B 109.5 . . ?
C31 C32 H32C 109.5 . . ?
H32A C32 H32B 109.5 . . ?
H32A C32 H32C 109.5 . . ?
H32B C32 H32C 109.5 . . ?
C28 C30 H30A 109.5 . . ?
C28 C30 H30B 109.5 . . ?
C28 C30 H30C 109.5 . . ?
H30A C30 H30B 109.5 . . ?
H30A C30 H30C 109.5 . . ?
H30B C30 H30C 109.5 . . ?
C19 C21 H21A 109.5 . . ?
C19 C21 H21B 109.5 . . ?
C19 C21 H21C 109.5 . . ?
H21A C21 H21B 109.5 . . ?
H21A C21 H21C 109.5 . . ?
H21B C21 H21C 109.5 . . ?
C19 C20 H20A 109.5 . . ?
C19 C20 H20B 109.5 . . ?
C19 C20 H20C 109.5 . . ?
H20A C20 H20B 109.5 . . ?
H20A C20 H20C 109.5 . . ?
H20B C20 H20C 109.5 . . ?
C28 C29 H29A 109.5 . . ?
C28 C29 H29B 109.5 . . ?
C28 C29 H29C 109.5 . . ?
H29A C29 H29B 109.5 . . ?
H29A C29 H29C 109.5 . . ?
H29B C29 H29C 109.5 . . ?
C19 C20A H20D 109.5 . . ?
C19 C20A H20E 109.5 . . ?
C19 C20A H20F 109.5 . . ?
H20D C20A H20E 109.5 . . ?
H20D C20A H20F 109.5 . . ?
H20E C20A H20F 109.5 . . ?
C19 C21A H21D 109.5 . . ?
C19 C21A H21E 109.5 . . ?
C19 C21A H21F 109.5 . . ?
H21D C21A H21E 109.5 . . ?
H21D C21A H21F 109.5 . . ?
H21E C21A H21F 109.5 . . ?
H29D C29A H29E 109.5 . . ?
H29D C29A H29F 109.5 . . ?
H29E C29A H29F 109.5 . . ?
C28A C29A H29D 109.5 . . ?
C28A C29A H29E 109.5 . . ?
C28A C29A H29F 109.5 . . ?
C27 C28A C29A 110(2) . . ?
C27 C28A H28A 109.3 . . ?
C27 C28A C30A 109(2) . . ?
C29A C28A H28A 109.3 . . ?
C30A C28A C29A 110.1(8) . . ?
C30A C28A H28A 109.3 . . ?
C28A C30A H30D 109.5 . . ?
C28A C30A H30E 109.5 . . ?
C28A C30A H30F 109.5 . . ?
H30D C30A H30E 109.5 . . ?
H30D C30A H30F 109.5 . . ?
H30E C30A H30F 109.5 . . ?

loop_
_geom_bond_atom_site_label_1
_geom_bond_atom_site_label_2
_geom_bond_distance
_geom_bond_site_symmetry_2
_geom_bond_publ_flag
Br2 B2 2.016(5) . ?
Br3 B2 2.005(6) . ?
Br4 B2 2.025(6) . ?
Br5 B2 2.007(5) . ?
N1 C1 1.392(5) . ?
N1 C4 1.417(5) . ?
N1 B1 1.440(5) . ?
N2 C6 1.419(5) . ?
N2 C9 1.391(5) . ?
N2 B1 1.440(5) . ?
C10 C1 1.472(5) . ?
C10 C11 1.400(6) . ?
C10 C15 1.411(6) . ?
C2 H2 0.9500 . ?
C2 C1 1.390(6) . ?
C2 C3 1.392(6) . ?
C6 C5 1.388(6) . ?
C6 C7 1.406(6) . ?
C5 C4 1.389(6) . ?
C5 C34 1.484(6) . ?
C4 C3 1.402(6) . ?
C11 C12 1.389(6) . ?
C11 C19 1.521(6) . ?
C3 H3 0.9500 . ?
C7 H7 0.9500 . ?
C7 C8 1.396(6) . ?
C22 C9 1.490(5) . ?
C22 C23 1.405(7) . ?
C22 C27 1.402(7) . ?
C9 C8 1.389(6) . ?
C34 C39 1.408(7) . ?
C34 C35 1.410(7) . ?
C23 C24 1.392(7) . ?
C23 C31 1.529(7) . ?
C12 H12 0.9500 . ?
C12 C13 1.387(7) . ?
C39 C38 1.393(7) . ?
C39 C40 1.500(8) . ?
C25 H25 0.9500 . ?
C25 C26 1.361(8) . ?
C25 C24 1.378(8) . ?
C15 C14 1.393(7) . ?
C15 C16 1.512(7) . ?
C26 H26 0.9500 . ?
C26 C27 1.394(6) . ?
C13 H13 0.9500 . ?
C13 C14 1.384(8) . ?
C27 C28 1.526(6) . ?
C27 C28A 1.527(8) . ?
C24 H24 0.9500 . ?
C8 H8 0.9500 . ?
C14 H14 0.9500 . ?
C46 H46 0.9500 . ?
C46 C47 1.382(8) . ?
C46 C48 1.378(8) 2_675 ?
C31 H31 1.0000 . ?
C31 C33 1.504(7) . ?
C31 C32 1.531(9) . ?
C19 H19 1.0000 . ?
C19 H19A 1.0000 . ?
C19 C21 1.500(6) . ?
C19 C20 1.555(6) . ?
C19 C20A 1.495(7) . ?
C19 C21A 1.534(7) . ?
C47 H47 0.9500 . ?
C47 C48 1.377(8) . ?
C35 C36 1.392(8) . ?
C35 C42 1.500(10) . ?
C16 H16 1.0000 . ?
C16 C17 1.526(11) . ?
C16 C18 1.532(9) . ?
C38 H38 0.9500 . ?
C38 C37 1.376(11) . ?
C37 C36 1.378(11) . ?
C37 C41 1.516(7) . ?
C48 H48 0.9500 . ?
C40 H40A 0.9800 . ?
C40 H40B 0.9800 . ?
C40 H40C 0.9800 . ?
C36 H36 0.9500 . ?
B1 Br1 1.875(4) . ?
C45 H45 0.9500 . ?
C45 C44 1.362(11) . ?
C45 C43 1.385(11) 2_755 ?
C28 H28 1.0000 . ?
C28 C30 1.531(7) . ?
C28 C29 1.530(7) . ?
C42 H42A 0.9800 . ?
C42 H42B 0.9800 . ?
C42 H42C 0.9800 . ?
C44 H44 0.9500 . ?
C44 C43 1.377(12) . ?
C33 H33A 0.9800 . ?
C33 H33B 0.9800 . ?
C33 H33C 0.9800 . ?
C43 H43 0.9500 . ?
C17 H17A 0.9800 . ?
C17 H17B 0.9800 . ?
C17 H17C 0.9800 . ?
C18 H18A 0.9800 . ?
C18 H18B 0.9800 . ?
C18 H18C 0.9800 . ?
C41 H41A 0.9800 . ?
C41 H41B 0.9800 . ?
C41 H41C 0.9800 . ?
C32 H32A 0.9800 . ?
C32 H32B 0.9800 . ?
C32 H32C 0.9800 . ?
C30 H30A 0.9800 . ?
C30 H30B 0.9800 . ?
C30 H30C 0.9800 . ?
C21 H21A 0.9800 . ?
C21 H21B 0.9800 . ?
C21 H21C 0.9800 . ?
C20 H20A 0.9800 . ?
C20 H20B 0.9800 . ?
C20 H20C 0.9800 . ?
C29 H29A 0.9800 . ?
C29 H29B 0.9800 . ?
C29 H29C 0.9800 . ?
C20A H20D 0.9800 . ?
C20A H20E 0.9800 . ?
C20A H20F 0.9800 . ?
C21A H21D 0.9800 . ?
C21A H21E 0.9800 . ?
C21A H21F 0.9800 . ?
C29A H29D 0.9800 . ?
C29A H29E 0.9800 . ?
C29A H29F 0.9800 . ?
C29A C28A 1.528(8) . ?
C28A H28A 1.0000 . ?
C28A C30A 1.527(8) . ?
C30A H30D 0.9800 . ?
C30A H30E 0.9800 . ?
C30A H30F 0.9800 . ?

loop_
_geom_torsion_atom_site_label_1
_geom_torsion_atom_site_label_2
_geom_torsion_atom_site_label_3
_geom_torsion_atom_site_label_4
_geom_torsion
_geom_torsion_site_symmetry_1
_geom_torsion_site_symmetry_2
_geom_torsion_site_symmetry_3
_geom_torsion_site_symmetry_4
_geom_torsion_publ_flag
N1 C4 C3 C2 1.2(5) . . . . ?
N2 C6 C5 C4 7.2(7) . . . . ?
N2 C6 C5 C34 -170.3(4) . . . . ?
N2 C6 C7 C8 0.1(6) . . . . ?
N2 C9 C8 C7 -2.9(6) . . . . ?
C10 C11 C12 C13 -1.5(7) . . . . ?
C10 C11 C19 C21 -96.4(7) . . . . ?
C10 C11 C19 C20 140.0(6) . . . . ?
C10 C11 C19 C20A 101.9(10) . . . . ?
C10 C11 C19 C21A -128.3(10) . . . . ?
C10 C15 C14 C13 1.3(8) . . . . ?
C10 C15 C16 C17 -102.9(6) . . . . ?
C10 C15 C16 C18 131.8(6) . . . . ?
C6 N2 C9 C22 -169.3(4) . . . . ?
C6 N2 C9 C8 2.9(5) . . . . ?
C6 N2 B1 N1 2.0(6) . . . . ?
C6 N2 B1 Br1 -177.7(3) . . . . ?
C6 C5 C4 N1 -0.5(7) . . . . ?
C6 C5 C4 C3 177.1(5) . . . . ?
C6 C5 C34 C39 77.3(6) . . . . ?
C6 C5 C34 C35 -102.2(5) . . . . ?
C6 C7 C8 C9 1.7(6) . . . . ?
C1 N1 C4 C5 177.0(4) . . . . ?
C1 N1 C4 C3 -1.1(5) . . . . ?
C1 N1 B1 N2 -178.6(4) . . . . ?
C1 N1 B1 Br1 1.1(7) . . . . ?
C1 C10 C11 C12 179.2(4) . . . . ?
C1 C10 C11 C19 -0.8(6) . . . . ?
C1 C10 C15 C14 -179.0(5) . . . . ?
C1 C10 C15 C16 -0.7(7) . . . . ?
C1 C2 C3 C4 -0.8(5) . . . . ?
C5 C6 C7 C8 -176.6(5) . . . . ?
C5 C4 C3 C2 -176.7(5) . . . . ?
C5 C34 C39 C38 -177.0(4) . . . . ?
C5 C34 C39 C40 3.3(6) . . . . ?
C5 C34 C35 C36 177.3(5) . . . . ?
C5 C34 C35 C42 -2.8(8) . . . . ?
C4 N1 C1 C10 -175.6(4) . . . . ?
C4 N1 C1 C2 0.6(5) . . . . ?
C4 N1 B1 N2 4.6(6) . . . . ?
C4 N1 B1 Br1 -175.7(3) . . . . ?
C4 C5 C34 C39 -100.1(5) . . . . ?
C4 C5 C34 C35 80.4(6) . . . . ?
C11 C10 C1 N1 91.8(5) . . . . ?
C11 C10 C1 C2 -83.6(6) . . . . ?
C11 C10 C15 C14 -1.8(7) . . . . ?
C11 C10 C15 C16 176.5(5) . . . . ?
C11 C12 C13 C14 1.0(8) . . . . ?
C3 C2 C1 N1 0.1(5) . . . . ?
C3 C2 C1 C10 176.1(4) . . . . ?
C7 C6 C5 C4 -176.5(5) . . . . ?
C7 C6 C5 C34 6.0(8) . . . . ?
C22 C9 C8 C7 168.8(5) . . . . ?
C22 C23 C24 C25 0.7(7) . . . . ?
C22 C23 C31 C33 120.5(5) . . . . ?
C22 C23 C31 C32 -114.3(7) . . . . ?
C22 C27 C28 C30 122.4(9) . . . . ?
C22 C27 C28 C29 -114.5(9) . . . . ?
C22 C27 C28A C29A -89.4(19) . . . . ?
C22 C27 C28A C30A 149.9(17) . . . . ?
C9 N2 C6 C5 175.2(4) . . . . ?
C9 N2 C6 C7 -1.8(5) . . . . ?
C9 N2 B1 N1 177.8(4) . . . . ?
C9 N2 B1 Br1 -1.9(7) . . . . ?
C9 C22 C23 C24 178.7(4) . . . . ?
C9 C22 C23 C31 -0.8(6) . . . . ?
C9 C22 C27 C26 -178.4(4) . . . . ?
C9 C22 C27 C28 4.5(9) . . . . ?
C9 C22 C27 C28A -1.9(16) . . . . ?
C34 C5 C4 N1 177.0(4) . . . . ?
C34 C5 C4 C3 -5.4(8) . . . . ?
C34 C39 C38 C37 -0.9(7) . . . . ?
C34 C35 C36 C37 0.2(8) . . . . ?
C23 C22 C9 N2 84.1(6) . . . . ?
C23 C22 C9 C8 -86.6(6) . . . . ?
C23 C22 C27 C26 0.6(7) . . . . ?
C23 C22 C27 C28 -176.5(6) . . . . ?
C23 C22 C27 C28A 177.2(15) . . . . ?
C12 C11 C19 C21 83.7(7) . . . . ?
C12 C11 C19 C20 -39.9(7) . . . . ?
C12 C11 C19 C20A -78.0(10) . . . . ?
C12 C11 C19 C21A 51.8(11) . . . . ?
C12 C13 C14 C15 -0.9(9) . . . . ?
C39 C34 C35 C36 -2.2(7) . . . . ?
C39 C34 C35 C42 177.7(5) . . . . ?
C39 C38 C37 C36 -0.9(8) . . . . ?
C39 C38 C37 C41 179.3(5) . . . . ?
C25 C26 C27 C22 -1.2(8) . . . . ?
C25 C26 C27 C28 176.0(7) . . . . ?
C25 C26 C27 C28A -177.5(16) . . . . ?
C15 C10 C1 N1 -90.9(5) . . . . ?
C15 C10 C1 C2 93.7(6) . . . . ?
C15 C10 C11 C12 1.9(7) . . . . ?
C15 C10 C11 C19 -178.0(4) . . . . ?
C26 C25 C24 C23 -1.3(8) . . . . ?
C26 C27 C28 C30 -54.6(11) . . . . ?
C26 C27 C28 C29 68.4(10) . . . . ?
C26 C27 C28A C29A 87(2) . . . . ?
C26 C27 C28A C30A -34(2) . . . . ?
C27 C22 C9 N2 -96.9(6) . . . . ?
C27 C22 C9 C8 92.5(6) . . . . ?
C27 C22 C23 C24 -0.4(7) . . . . ?
C27 C22 C23 C31 -179.9(4) . . . . ?
C24 C23 C31 C33 -59.0(7) . . . . ?
C24 C23 C31 C32 66.2(7) . . . . ?
C24 C25 C26 C27 1.5(8) . . . . ?
C14 C15 C16 C17 75.4(7) . . . . ?
C14 C15 C16 C18 -49.9(8) . . . . ?
C46 C47 C48 C46 -0.6(9) . . . 2_675 ?
C31 C23 C24 C25 -179.8(5) . . . . ?
C19 C11 C12 C13 178.4(5) . . . . ?
C35 C34 C39 C38 2.5(7) . . . . ?
C35 C34 C39 C40 -177.2(5) . . . . ?
C16 C15 C14 C13 -177.0(6) . . . . ?
C38 C37 C36 C35 1.3(9) . . . . ?
C48 C46 C47 C48 0.6(9) 2_675 . . . ?
C40 C39 C38 C37 178.8(5) . . . . ?
B1 N1 C1 C10 7.3(7) . . . . ?
B1 N1 C1 C2 -176.5(4) . . . . ?
B1 N1 C4 C5 -5.5(6) . . . . ?
B1 N1 C4 C3 176.4(4) . . . . ?
B1 N2 C6 C5 -8.0(7) . . . . ?
B1 N2 C6 C7 174.9(4) . . . . ?
B1 N2 C9 C22 14.4(8) . . . . ?
B1 N2 C9 C8 -173.4(5) . . . . ?
C45 C44 C43 C45 0.6(13) . . . 2_755 ?
C42 C35 C36 C37 -179.6(6) . . . . ?
C43 C45 C44 C43 -0.6(13) 2_755 . . . ?
C41 C37 C36 C35 -178.9(6) . . . . ?
